data_7029104
loop_
_publ_author_name
'George, Kathryn'
'Jura, Marek'
'Levason, William'
'Light, Mark E.'
'Reid, Gillian'

_publ_section_title
;
 Thio-, seleno- and telluro-ether complexes of aluminium(iii) halides:
 synthesis, structures and properties.
;
_journal_issue 9
_journal_name_full 'Dalton transactions (Cambridge, England : 2003)'
_journal_page_first 3637
_journal_page_last 3648
_journal_paper_doi 10.1039/c3dt52991f
_journal_volume 43
_journal_year 2014
_chemical_formula_moiety 'C8 H20 Al Cl2 S4 1+, Al Cl4 1-'
_chemical_formula_sum 'C8 H20 Al2 Cl6 S4'
_chemical_formula_weight 511.14
_chemical_name_systematic
; 
 trans-dichlorobis(1,2-bis(methylthio)ethane)aluminium tetrachloroaluminate 
;
_space_group_IT_number 2
_space_group_name_Hall '-P 1'
_symmetry_cell_setting triclinic
_symmetry_space_group_name_Hall '-P 1'
_symmetry_space_group_name_H-M 'P -1'
_atom_sites_solution_hydrogens geom
_atom_sites_solution_primary direct
_atom_sites_solution_secondary difmap
_audit_creation_date 2013-06-15
_audit_creation_method 'SHELXL-97 + hand edit'
_cell_angle_alpha 90.070(7)
_cell_angle_beta 102.422(10)
_cell_angle_gamma 96.512(6)
_cell_formula_units_Z 2
_cell_length_a 6.708(3)
_cell_length_b 10.583(5)
_cell_length_c 15.383(7)
_cell_measurement_reflns_used 3008
_cell_measurement_temperature 100(2)
_cell_measurement_theta_max 31.2
_cell_measurement_theta_min 2.7
_cell_volume 1059.2(8)
_computing_cell_refinement 'CrystalClear-SM Expert 2.0 r7 (Rigaku, 2011)'
_computing_data_collection 'CrystalClear-SM Expert 2.0 r7 (Rigaku, 2011)'
_computing_data_reduction 'CrystalClear-SM Expert 2.0 r7 (Rigaku, 2011)'
_computing_structure_refinement 'SHELXL-97 (Sheldrick, 2008)'
_computing_structure_solution 'SHELXS-97 (Sheldrick, 1997)'
_diffrn_ambient_temperature 100(2)
_diffrn_detector 'CCD plate'
_diffrn_detector_type 'Rigaku HG Saturn724+ (2x2 bin mode)'
_diffrn_measured_fraction_theta_full 0.992
_diffrn_measured_fraction_theta_max 0.992
_diffrn_measurement_device 'Four-circle \k diffractometer'
_diffrn_measurement_device_type 'Rigaku AFC12 '
_diffrn_measurement_method 'Profile data from \w-scans'
_diffrn_measurement_specimen_support 'MiTeGen micromount'
_diffrn_radiation_collimation 'Confocal mirrors, VHF VariMax '
_diffrn_radiation_type MoK\a
_diffrn_radiation_wavelength 0.71073
_diffrn_reflns_av_R_equivalents 0.0243
_diffrn_reflns_av_sigmaI/netI 0.0451
_diffrn_reflns_limit_h_max 6
_diffrn_reflns_limit_h_min -8
_diffrn_reflns_limit_k_max 13
_diffrn_reflns_limit_k_min -13
_diffrn_reflns_limit_l_max 19
_diffrn_reflns_limit_l_min -19
_diffrn_reflns_number 9955
_diffrn_reflns_theta_full 27.50
_diffrn_reflns_theta_max 27.50
_diffrn_reflns_theta_min 2.71
_diffrn_source 'Rotating anode X-ray tube'
_diffrn_source_type 'Rigaku FR-E+ Superbright'
_diffrn_standards_number 0
_exptl_absorpt_coefficient_mu 1.276
_exptl_absorpt_correction_T_max 1.000
_exptl_absorpt_correction_T_min 0.920
_exptl_absorpt_correction_type multi-scan
_exptl_absorpt_process_details
;Jacobson, R.A. (1998). REQAB. Private communication to the 
 Rigaku Corporation, Tokyo, Japan. 
;
_exptl_crystal_colour Colourless
_exptl_crystal_density_diffrn 1.603
_exptl_crystal_density_method 'not measured'
_exptl_crystal_description Needle
_exptl_crystal_F_000 520
_exptl_crystal_size_max 0.08
_exptl_crystal_size_mid 0.03
_exptl_crystal_size_min 0.01
_refine_diff_density_max 0.383
_refine_diff_density_min -0.294
_refine_diff_density_rms 0.079
_refine_ls_extinction_method none
_refine_ls_goodness_of_fit_ref 1.072
_refine_ls_hydrogen_treatment constr
_refine_ls_matrix_type full
_refine_ls_number_parameters 188
_refine_ls_number_reflns 4821
_refine_ls_number_restraints 0
_refine_ls_restrained_S_all 1.072
_refine_ls_R_factor_all 0.0438
_refine_ls_R_factor_gt 0.0347
_refine_ls_shift/su_max 0.001
_refine_ls_shift/su_mean 0.000
_refine_ls_structure_factor_coef Fsqd
_refine_ls_weighting_details 'w=1/[\s^2^(Fo^2^)+(0.0253P)^2^+0.0000P] where P=(Fo^2^+2Fc^2^)/3'
_refine_ls_weighting_scheme calc
_refine_ls_wR_factor_gt 0.0590
_refine_ls_wR_factor_ref 0.0620
_reflns_number_gt 4210
_reflns_number_total 4821
_reflns_threshold_expression I>2\s(I)
_cod_data_source_file c3dt52991f.txt
_cod_data_source_block 12kg27ra
_cod_depositor_comments
;
The following automatic conversions were performed:

data name '_iucr_refine_instruction_details' was replaced with
'_iucr_refine_instructions_details' as specified in the replacement
file 'data/replacement-values/replacement_tags.lst'.

Automatic conversion script
Id: cif_correct_tags 9268 2022-04-12 08:56:07Z antanas 
;
_cod_database_code 7029104

loop_
_symmetry_equiv_pos_as_xyz
'x, y, z'
'-x, -y, -z'

loop_
_atom_site_label
_atom_site_type_symbol
_atom_site_fract_x
_atom_site_fract_y
_atom_site_fract_z
_atom_site_U_iso_or_equiv
_atom_site_adp_type
_atom_site_occupancy
_atom_site_symmetry_multiplicity
_atom_site_calc_flag
_atom_site_refinement_flags
Al1 Al 0.55925(9) 0.47724(6) 0.75653(4) 0.01378(14) Uani 1 1 d .
Al2 Al 1.0000 0.0000 0.5000 0.01133(19) Uani 1 2 d S
Al3 Al 1.0000 0.0000 0.0000 0.01312(19) Uani 1 2 d S
S1 S 0.87546(8) 0.20993(5) 0.49890(4) 0.01414(12) Uani 1 1 d .
S2 S 1.33159(8) 0.10959(5) 0.47768(3) 0.01299(12) Uani 1 1 d .
S3 S 0.72423(8) 0.11889(5) 0.02924(4) 0.01720(12) Uani 1 1 d .
S4 S 1.17003(8) 0.20092(5) -0.04383(4) 0.01639(12) Uani 1 1 d .
Cl1 Cl 0.36215(8) 0.55324(5) 0.64578(4) 0.02401(14) Uani 1 1 d .
Cl2 Cl 0.47918(9) 0.52380(5) 0.87835(4) 0.02258(13) Uani 1 1 d .
Cl3 Cl 0.87127(8) 0.54972(5) 0.76019(4) 0.02224(13) Uani 1 1 d .
Cl4 Cl 0.52405(8) 0.27451(5) 0.73865(3) 0.01648(12) Uani 1 1 d .
Cl5 Cl 0.85809(8) -0.01020(5) 0.35594(3) 0.01551(12) Uani 1 1 d .
Cl6 Cl 1.20163(8) 0.04377(5) 0.13397(3) 0.01889(12) Uani 1 1 d .
C1 C 0.9284(3) 0.2803(2) 0.60919(14) 0.0215(5) Uani 1 1 d .
H1A H 1.0709 0.2722 0.6388 0.032 Uiso 1 1 calc R
H1B H 0.8352 0.2366 0.6435 0.032 Uiso 1 1 calc R
H1C H 0.9081 0.3706 0.6053 0.032 Uiso 1 1 calc R
C2 C 1.0693(3) 0.2999(2) 0.45096(14) 0.0169(5) Uani 1 1 d .
H2A H 1.0402 0.2798 0.3863 0.020 Uiso 1 1 calc R
H2B H 1.0599 0.3917 0.4586 0.020 Uiso 1 1 calc R
C3 C 1.2877(3) 0.2731(2) 0.49209(14) 0.0160(5) Uani 1 1 d .
H3A H 1.3178 0.2948 0.5566 0.019 Uiso 1 1 calc R
H3B H 1.3848 0.3292 0.4650 0.019 Uiso 1 1 calc R
C4 C 1.3434(3) 0.1040(2) 0.36186(13) 0.0184(5) Uani 1 1 d .
H4A H 1.2175 0.1312 0.3256 0.028 Uiso 1 1 calc R
H4B H 1.3567 0.0168 0.3443 0.028 Uiso 1 1 calc R
H4C H 1.4624 0.1610 0.3527 0.028 Uiso 1 1 calc R
C5 C 0.7612(4) 0.1588(2) 0.14609(14) 0.0237(5) Uani 1 1 d .
H5A H 0.9037 0.1957 0.1690 0.036 Uiso 1 1 calc R
H5B H 0.7319 0.0818 0.1786 0.036 Uiso 1 1 calc R
H5C H 0.6680 0.2207 0.1541 0.036 Uiso 1 1 calc R
C6 C 0.7988(3) 0.2703(2) -0.01522(15) 0.0211(5) Uani 1 1 d .
H6A H 0.7456 0.2667 -0.0805 0.025 Uiso 1 1 calc R
H6B H 0.7330 0.3366 0.0100 0.025 Uiso 1 1 calc R
C7 C 1.0298(3) 0.3095(2) 0.00390(15) 0.0205(5) Uani 1 1 d .
H7A H 1.0827 0.3152 0.0692 0.025 Uiso 1 1 calc R
H7B H 1.0562 0.3952 -0.0198 0.025 Uiso 1 1 calc R
C8 C 1.0812(3) 0.2254(2) -0.16078(14) 0.0201(5) Uani 1 1 d .
H8A H 0.9315 0.2052 -0.1771 0.030 Uiso 1 1 calc R
H8B H 1.1450 0.1698 -0.1951 0.030 Uiso 1 1 calc R
H8C H 1.1188 0.3144 -0.1739 0.030 Uiso 1 1 calc R

loop_
_atom_site_aniso_label
_atom_site_aniso_U_11
_atom_site_aniso_U_22
_atom_site_aniso_U_33
_atom_site_aniso_U_23
_atom_site_aniso_U_13
_atom_site_aniso_U_12
Al1 0.0140(3) 0.0138(3) 0.0136(3) 0.0001(3) 0.0030(3) 0.0015(3)
Al2 0.0115(4) 0.0121(4) 0.0104(4) 0.0002(3) 0.0020(4) 0.0020(3)
Al3 0.0138(4) 0.0122(4) 0.0124(5) -0.0011(4) 0.0008(4) 0.0017(4)
S1 0.0135(3) 0.0135(3) 0.0165(3) 0.0014(2) 0.0049(2) 0.0032(2)
S2 0.0120(2) 0.0152(3) 0.0122(3) 0.0006(2) 0.0034(2) 0.0019(2)
S3 0.0161(3) 0.0166(3) 0.0195(3) -0.0016(2) 0.0039(2) 0.0041(2)
S4 0.0158(3) 0.0146(3) 0.0183(3) 0.0007(2) 0.0029(2) 0.0012(2)
Cl1 0.0227(3) 0.0233(3) 0.0240(3) 0.0090(2) -0.0001(2) 0.0037(2)
Cl2 0.0280(3) 0.0229(3) 0.0195(3) -0.0040(2) 0.0104(2) 0.0043(2)
Cl3 0.0166(3) 0.0231(3) 0.0264(3) -0.0049(2) 0.0068(2) -0.0042(2)
Cl4 0.0168(3) 0.0140(2) 0.0184(3) -0.0012(2) 0.0033(2) 0.0018(2)
Cl5 0.0169(3) 0.0180(3) 0.0106(2) 0.0002(2) 0.0011(2) 0.0010(2)
Cl6 0.0200(3) 0.0199(3) 0.0140(3) -0.0010(2) -0.0020(2) 0.0017(2)
C1 0.0274(13) 0.0187(12) 0.0218(12) -0.0043(10) 0.0135(11) 0.0017(10)
C2 0.0184(11) 0.0139(11) 0.0203(12) 0.0044(9) 0.0082(10) 0.0017(9)
C3 0.0169(11) 0.0150(10) 0.0169(11) -0.0015(9) 0.0070(9) -0.0012(9)
C4 0.0191(11) 0.0236(12) 0.0143(11) -0.0014(9) 0.0077(10) 0.0022(10)
C5 0.0320(13) 0.0257(13) 0.0178(12) 0.0034(10) 0.0128(11) 0.0077(11)
C6 0.0306(13) 0.0184(11) 0.0179(12) 0.0039(9) 0.0093(10) 0.0109(10)
C7 0.0319(13) 0.0115(10) 0.0207(12) -0.0021(9) 0.0113(11) 0.0024(9)
C8 0.0256(12) 0.0200(12) 0.0172(12) 0.0022(9) 0.0097(10) 0.0031(10)

loop_
_atom_type_symbol
_atom_type_description
_atom_type_scat_dispersion_real
_atom_type_scat_dispersion_imag
_atom_type_scat_source
C C 0.0033 0.0016 'International Tables Vol C Tables 4.2.6.8 and 6.1.1.4'
H H 0.0000 0.0000 'International Tables Vol C Tables 4.2.6.8 and 6.1.1.4'
Al Al 0.0645 0.0514 'International Tables Vol C Tables 4.2.6.8 and 6.1.1.4'
S S 0.1246 0.1234 'International Tables Vol C Tables 4.2.6.8 and 6.1.1.4'
Cl Cl 0.1484 0.1585 'International Tables Vol C Tables 4.2.6.8 and 6.1.1.4'

loop_
_geom_angle_atom_site_label_1
_geom_angle_atom_site_label_2
_geom_angle_atom_site_label_3
_geom_angle
_geom_angle_site_symmetry_1
_geom_angle_site_symmetry_3
Cl2 Al1 Cl3 109.94(4) . .
Cl2 Al1 Cl1 110.95(5) . .
Cl3 Al1 Cl1 109.68(4) . .
Cl2 Al1 Cl4 109.13(3) . .
Cl3 Al1 Cl4 109.12(4) . .
Cl1 Al1 Cl4 107.98(4) . .
Cl5 Al2 Cl5 180.0 2_756 .
Cl5 Al2 S1 94.50(2) 2_756 .
Cl5 Al2 S1 85.50(2) . .
Cl5 Al2 S1 85.50(2) 2_756 2_756
Cl5 Al2 S1 94.50(2) . 2_756
S1 Al2 S1 180.0 . 2_756
Cl5 Al2 S2 93.51(3) 2_756 2_756
Cl5 Al2 S2 86.49(3) . 2_756
S1 Al2 S2 92.08(3) . 2_756
S1 Al2 S2 87.92(3) 2_756 2_756
Cl5 Al2 S2 86.49(3) 2_756 .
Cl5 Al2 S2 93.51(3) . .
S1 Al2 S2 87.92(3) . .
S1 Al2 S2 92.08(3) 2_756 .
S2 Al2 S2 180.0 2_756 .
Cl6 Al3 Cl6 180.00(3) . 2_755
Cl6 Al3 S4 94.58(3) . 2_755
Cl6 Al3 S4 85.42(3) 2_755 2_755
Cl6 Al3 S4 85.42(3) . .
Cl6 Al3 S4 94.58(3) 2_755 .
S4 Al3 S4 180.00(3) 2_755 .
Cl6 Al3 S3 94.20(3) . .
Cl6 Al3 S3 85.80(3) 2_755 .
S4 Al3 S3 91.57(4) 2_755 .
S4 Al3 S3 88.43(4) . .
Cl6 Al3 S3 85.80(3) . 2_755
Cl6 Al3 S3 94.20(3) 2_755 2_755
S4 Al3 S3 88.43(4) 2_755 2_755
S4 Al3 S3 91.57(4) . 2_755
S3 Al3 S3 180.00(3) . 2_755
C1 S1 C2 101.47(11) . .
C1 S1 Al2 111.37(8) . .
C2 S1 Al2 98.76(8) . .
C4 S2 C3 101.52(10) . .
C4 S2 Al2 110.77(7) . .
C3 S2 Al2 99.62(7) . .
C5 S3 C6 101.65(11) . .
C5 S3 Al3 111.39(8) . .
C6 S3 Al3 99.41(8) . .
C8 S4 C7 101.07(11) . .
C8 S4 Al3 110.55(8) . .
C7 S4 Al3 98.19(8) . .
S1 C1 H1A 109.5 . .
S1 C1 H1B 109.5 . .
H1A C1 H1B 109.5 . .
S1 C1 H1C 109.5 . .
H1A C1 H1C 109.5 . .
H1B C1 H1C 109.5 . .
C3 C2 S1 113.66(14) . .
C3 C2 H2A 108.8 . .
S1 C2 H2A 108.8 . .
C3 C2 H2B 108.8 . .
S1 C2 H2B 108.8 . .
H2A C2 H2B 107.7 . .
C2 C3 S2 113.73(14) . .
C2 C3 H3A 108.8 . .
S2 C3 H3A 108.8 . .
C2 C3 H3B 108.8 . .
S2 C3 H3B 108.8 . .
H3A C3 H3B 107.7 . .
S2 C4 H4A 109.5 . .
S2 C4 H4B 109.5 . .
H4A C4 H4B 109.5 . .
S2 C4 H4C 109.5 . .
H4A C4 H4C 109.5 . .
H4B C4 H4C 109.5 . .
S3 C5 H5A 109.5 . .
S3 C5 H5B 109.5 . .
H5A C5 H5B 109.5 . .
S3 C5 H5C 109.5 . .
H5A C5 H5C 109.5 . .
H5B C5 H5C 109.5 . .
C7 C6 S3 114.27(15) . .
C7 C6 H6A 108.7 . .
S3 C6 H6A 108.7 . .
C7 C6 H6B 108.7 . .
S3 C6 H6B 108.7 . .
H6A C6 H6B 107.6 . .
C6 C7 S4 113.71(15) . .
C6 C7 H7A 108.8 . .
S4 C7 H7A 108.8 . .
C6 C7 H7B 108.8 . .
S4 C7 H7B 108.8 . .
H7A C7 H7B 107.7 . .
S4 C8 H8A 109.5 . .
S4 C8 H8B 109.5 . .
H8A C8 H8B 109.5 . .
S4 C8 H8C 109.5 . .
H8A C8 H8C 109.5 . .
H8B C8 H8C 109.5 . .

loop_
_geom_bond_atom_site_label_1
_geom_bond_atom_site_label_2
_geom_bond_distance
_geom_bond_site_symmetry_2
Al1 Cl2 2.1292(12) .
Al1 Cl3 2.1348(12) .
Al1 Cl1 2.1385(10) .
Al1 Cl4 2.1425(13) .
Al2 Cl5 2.2131(10) 2_756
Al2 Cl5 2.2131(11) .
Al2 S1 2.4595(11) .
Al2 S1 2.4595(11) 2_756
Al2 S2 2.4809(10) 2_756
Al2 S2 2.4809(10) .
Al3 Cl6 2.2243(10) .
Al3 Cl6 2.2243(10) 2_755
Al3 S4 2.4619(10) 2_755
Al3 S4 2.4619(10) .
Al3 S3 2.4682(10) .
Al3 S3 2.4682(10) 2_755
S1 C1 1.799(2) .
S1 C2 1.810(2) .
S2 C4 1.802(2) .
S2 C3 1.809(2) .
S3 C5 1.804(2) .
S3 C6 1.804(2) .
S4 C8 1.798(2) .
S4 C7 1.812(2) .
C1 H1A 0.9800 .
C1 H1B 0.9800 .
C1 H1C 0.9800 .
C2 C3 1.524(3) .
C2 H2A 0.9900 .
C2 H2B 0.9900 .
C3 H3A 0.9900 .
C3 H3B 0.9900 .
C4 H4A 0.9800 .
C4 H4B 0.9800 .
C4 H4C 0.9800 .
C5 H5A 0.9800 .
C5 H5B 0.9800 .
C5 H5C 0.9800 .
C6 C7 1.522(3) .
C6 H6A 0.9900 .
C6 H6B 0.9900 .
C7 H7A 0.9900 .
C7 H7B 0.9900 .
C8 H8A 0.9800 .
C8 H8B 0.9800 .
C8 H8C 0.9800 .

loop_
_geom_torsion_atom_site_label_1
_geom_torsion_atom_site_label_2
_geom_torsion_atom_site_label_3
_geom_torsion_atom_site_label_4
_geom_torsion
C1 S1 C2 C3 68.38(18)
Al2 S1 C2 C3 -45.66(16)
S1 C2 C3 S2 61.78(19)
C4 S2 C3 C2 74.62(17)
Al2 S2 C3 C2 -39.05(16)
C5 S3 C6 C7 75.49(18)
Al3 S3 C6 C7 -38.81(17)
S3 C6 C7 S4 61.6(2)
C8 S4 C7 C6 67.65(17)
Al3 S4 C7 C6 -45.28(16)
